data_4120995
loop_
_publ_author_name
'Aleksandrs Prokofjevs'
'Jeff W. Kampf'
'Andrey Solovyev'
'Dennis P. Curran'
'Edwin Vedejs'

_publ_section_title
;
 Weakly Stabilized Primary Borenium Cations and Their Dicationic Dimers
;
_journal_name_full 'Journal of the American Chemical Society'
_journal_page_first 15686
_journal_page_last 15689
_journal_paper_doi 10.1021/ja407458k
_journal_volume 135
_journal_year 2013
_chemical_formula_moiety 'C14 H28 B2 N4, 2(Al2 Br7)'
_chemical_formula_sum 'C14 H28 Al4 B2 Br14 N4'
_chemical_formula_weight 1500.68
_chemical_name_systematic
; 
 ? 
;
_space_group_IT_number 2
_symmetry_cell_setting triclinic
_symmetry_space_group_name_Hall '-P 1'
_symmetry_space_group_name_H-M 'P -1'
_atom_sites_solution_hydrogens geom
_atom_sites_solution_primary direct
_atom_sites_solution_secondary difmap
_audit_creation_method SHELXL-97
_cell_angle_alpha 98.386(7)
_cell_angle_beta 92.646(7)
_cell_angle_gamma 93.785(7)
_cell_formula_units_Z 1
_cell_length_a 9.4348(2)
_cell_length_b 9.4885(2)
_cell_length_c 11.5808(8)
_cell_measurement_reflns_used 17391
_cell_measurement_temperature 85(2)
_cell_measurement_theta_max 68.20
_cell_measurement_theta_min 3.90
_cell_volume 1021.78(8)
_computing_cell_refinement 'CrystalClear-SM Expert 2.0 r12'
_computing_data_collection 'CrystalClear-SM Expert 2.0 r12 (Rigaku, 2011)'
_computing_data_reduction 'CrystalClear-SM Expert 2.0 r12'
_computing_molecular_graphics 'CrystalStructure 4.0'
_computing_publication_material 'CrystalStructure 4.0 (Rigaku, 2009)'
_computing_structure_refinement 'SHELXL-97 (Sheldrick, 2008)'
_computing_structure_solution 'SHELXS-97 (Sheldrick, 2008)'
_diffrn_ambient_temperature 85(2)
_diffrn_detector_area_resol_mean 14.629
_diffrn_measured_fraction_theta_full 0.982
_diffrn_measured_fraction_theta_max 0.982
_diffrn_measurement_device_type 'Rigaku Saturn 944+ CCD'
_diffrn_measurement_method \w
_diffrn_radiation_monochromator confocal
_diffrn_radiation_source 'micro-focus rotating anode'
_diffrn_radiation_type CuK\a
_diffrn_radiation_wavelength 1.54178
_diffrn_reflns_av_R_equivalents 0.0745
_diffrn_reflns_av_sigmaI/netI 0.0431
_diffrn_reflns_limit_h_max 11
_diffrn_reflns_limit_h_min -11
_diffrn_reflns_limit_k_max 11
_diffrn_reflns_limit_k_min -11
_diffrn_reflns_limit_l_max 13
_diffrn_reflns_limit_l_min -13
_diffrn_reflns_number 26707
_diffrn_reflns_theta_full 68.23
_diffrn_reflns_theta_max 68.23
_diffrn_reflns_theta_min 4.70
_exptl_absorpt_coefficient_mu 17.238
_exptl_absorpt_correction_T_max 0.2775
_exptl_absorpt_correction_T_min 0.1964
_exptl_absorpt_correction_type multi-scan
_exptl_absorpt_process_details
;
    Higashi, T. (1995). Program for Absorption Correction.
    Rigaku Corporation, Tokyo, Japan.
;
_exptl_crystal_colour colorless
_exptl_crystal_density_diffrn 2.439
_exptl_crystal_description prism
_exptl_crystal_F_000 692
_exptl_crystal_size_max 0.14
_exptl_crystal_size_mid 0.10
_exptl_crystal_size_min 0.10
_refine_diff_density_max 1.132
_refine_diff_density_min -0.818
_refine_diff_density_rms 0.180
_refine_ls_extinction_method none
_refine_ls_goodness_of_fit_ref 1.085
_refine_ls_hydrogen_treatment mixed
_refine_ls_matrix_type full
_refine_ls_number_parameters 184
_refine_ls_number_reflns 3680
_refine_ls_number_restraints 0
_refine_ls_restrained_S_all 1.085
_refine_ls_R_factor_all 0.0394
_refine_ls_R_factor_gt 0.0371
_refine_ls_shift/su_max 0.001
_refine_ls_shift/su_mean 0.000
_refine_ls_structure_factor_coef Fsqd
_refine_ls_weighting_details 'calc w=1/[\s^2^(Fo^2^)+(0.0404P)^2^+4.6037P] where P=(Fo^2^+2Fc^2^)/3'
_refine_ls_weighting_scheme calc
_refine_ls_wR_factor_gt 0.0909
_refine_ls_wR_factor_ref 0.0927
_reflns_number_gt 3490
_reflns_number_total 3680
_reflns_threshold_expression >2sigma(I)
_cod_data_source_file ja407458k_si_002.cif
_cod_data_source_block ap4145
_cod_database_code 4120995

loop_
_symmetry_equiv_pos_as_xyz
'x, y, z'
'-x, -y, -z'

loop_
_atom_site_label
_atom_site_type_symbol
_atom_site_fract_x
_atom_site_fract_y
_atom_site_fract_z
_atom_site_U_iso_or_equiv
_atom_site_adp_type
_atom_site_occupancy
_atom_site_symmetry_multiplicity
_atom_site_calc_flag
_atom_site_refinement_flags
Br1 Br 0.06971(5) 0.60780(6) 0.21111(5) 0.02293(15) Uani 1 1 d .
Br2 Br 0.25264(6) 0.30618(6) 0.04934(5) 0.03025(17) Uani 1 1 d .
Br3 Br 0.33046(5) 0.40370(6) 0.37610(5) 0.02131(15) Uani 1 1 d .
Br4 Br 0.46478(5) 0.62739(5) 0.15348(4) 0.01665(14) Uani 1 1 d .
Br5 Br 0.47360(6) 1.02226(6) 0.18729(5) 0.02664(16) Uani 1 1 d .
Br6 Br 0.76101(5) 0.83782(6) 0.32804(5) 0.02324(16) Uani 1 1 d .
Br7 Br 0.38617(5) 0.82583(6) 0.44478(5) 0.02289(15) Uani 1 1 d .
Al1 Al 0.26560(14) 0.48160(15) 0.20708(12) 0.0144(3) Uani 1 1 d .
Al2 Al 0.52366(14) 0.84567(15) 0.29280(12) 0.0140(3) Uani 1 1 d .
N1 N 0.1533(4) -0.2114(5) -0.1629(4) 0.0224(10) Uani 1 1 d .
N2 N 0.0022(4) -0.1339(5) -0.2789(4) 0.0207(10) Uani 1 1 d .
C1 C 0.0523(5) -0.1161(6) -0.1681(5) 0.0258(13) Uani 1 1 d .
C2 C 0.1650(5) -0.2883(5) -0.2722(4) 0.0167(10) Uani 1 1 d .
C3 C 0.0690(5) -0.2386(6) -0.3448(4) 0.0173(11) Uani 1 1 d .
C4 C 0.2367(7) -0.2307(9) -0.0583(5) 0.0417(18) Uani 1 1 d .
H4A H 0.2689 -0.1371 -0.0141 0.063 Uiso 1 1 calc R
H4B H 0.3195 -0.2835 -0.0807 0.063 Uiso 1 1 calc R
H4C H 0.1780 -0.2845 -0.0096 0.063 Uiso 1 1 calc R
C6 C 0.0365(6) -0.2853(7) -0.4731(5) 0.0264(13) Uani 1 1 d .
H6A H 0.0986 -0.3600 -0.5017 0.040 Uiso 1 1 calc R
H6B H 0.0527 -0.2035 -0.5149 0.040 Uiso 1 1 calc R
H6C H -0.0631 -0.3229 -0.4866 0.040 Uiso 1 1 calc R
C7 C -0.1095(6) -0.0534(6) -0.3295(6) 0.0292(13) Uani 1 1 d .
H7A H -0.1989 -0.0694 -0.2918 0.044 Uiso 1 1 calc R
H7B H -0.1237 -0.0867 -0.4137 0.044 Uiso 1 1 calc R
H7C H -0.0795 0.0487 -0.3163 0.044 Uiso 1 1 calc R
C11 C 0.2662(6) -0.3988(7) -0.2960(6) 0.0306(13) Uani 1 1 d .
H11A H 0.2553 -0.4408 -0.3787 0.046 Uiso 1 1 calc R
H11B H 0.2473 -0.4735 -0.2473 0.046 Uiso 1 1 calc R
H11C H 0.3635 -0.3559 -0.2779 0.046 Uiso 1 1 calc R
B1 B -0.0009(7) 0.0057(8) -0.0760(6) 0.0308(16) Uani 1 1 d .
H1A H -0.081(6) -0.052(6) -0.010(5) 0.026(16) Uiso 1 1 d .
H1B H -0.054(8) 0.107(8) -0.106(6) 0.04(2) Uiso 1 1 d .

loop_
_atom_site_aniso_label
_atom_site_aniso_U_11
_atom_site_aniso_U_22
_atom_site_aniso_U_33
_atom_site_aniso_U_23
_atom_site_aniso_U_13
_atom_site_aniso_U_12
Br1 0.0110(2) 0.0347(3) 0.0244(3) 0.0067(2) 0.0055(2) 0.0032(2)
Br2 0.0348(3) 0.0267(3) 0.0232(3) -0.0106(2) 0.0118(2) -0.0173(2)
Br3 0.0191(3) 0.0269(3) 0.0191(3) 0.0067(2) 0.0050(2) 0.0000(2)
Br4 0.0116(2) 0.0221(3) 0.0140(3) -0.0024(2) 0.00504(18) -0.00732(19)
Br5 0.0259(3) 0.0235(3) 0.0314(3) 0.0091(2) -0.0005(2) -0.0011(2)
Br6 0.0076(2) 0.0317(3) 0.0273(3) -0.0037(2) -0.00194(19) -0.0026(2)
Br7 0.0196(3) 0.0262(3) 0.0198(3) -0.0052(2) 0.0093(2) -0.0080(2)
Al1 0.0099(6) 0.0183(7) 0.0137(7) -0.0010(6) 0.0044(5) -0.0044(5)
Al2 0.0075(6) 0.0180(7) 0.0159(7) 0.0016(6) 0.0014(5) -0.0025(5)
N1 0.015(2) 0.038(3) 0.013(2) 0.0044(19) 0.0017(16) -0.0100(19)
N2 0.0136(19) 0.015(2) 0.032(3) -0.0007(19) 0.0094(18) -0.0023(16)
C1 0.017(2) 0.031(3) 0.024(3) -0.009(2) 0.008(2) -0.012(2)
C2 0.011(2) 0.021(3) 0.017(2) 0.003(2) 0.0048(18) -0.0079(19)
C3 0.008(2) 0.026(3) 0.017(2) -0.002(2) 0.0070(18) -0.0058(19)
C4 0.028(3) 0.082(5) 0.015(3) 0.013(3) -0.002(2) -0.004(3)
C6 0.017(2) 0.046(4) 0.016(3) 0.006(2) 0.002(2) 0.001(2)
C7 0.018(3) 0.027(3) 0.041(3) -0.001(3) 0.004(2) 0.001(2)
C11 0.019(3) 0.034(3) 0.039(3) 0.003(3) -0.001(2) 0.007(2)
B1 0.024(3) 0.042(4) 0.026(3) 0.001(3) 0.008(3) -0.002(3)

loop_
_atom_type_symbol
_atom_type_description
_atom_type_scat_dispersion_real
_atom_type_scat_dispersion_imag
_atom_type_scat_source
C C 0.0181 0.0091 'International Tables Vol C Tables 4.2.6.8 and 6.1.1.4'
H H 0.0000 0.0000 'International Tables Vol C Tables 4.2.6.8 and 6.1.1.4'
B B 0.0090 0.0039 'International Tables Vol C Tables 4.2.6.8 and 6.1.1.4'
N N 0.0311 0.0180 'International Tables Vol C Tables 4.2.6.8 and 6.1.1.4'
Al Al 0.2130 0.2455 'International Tables Vol C Tables 4.2.6.8 and 6.1.1.4'
Br Br -0.6763 1.2805 'International Tables Vol C Tables 4.2.6.8 and 6.1.1.4'

loop_
_geom_angle_atom_site_label_1
_geom_angle_atom_site_label_2
_geom_angle_atom_site_label_3
_geom_angle
_geom_angle_site_symmetry_1
_geom_angle_site_symmetry_3
Al1 Br4 Al2 113.27(5) . .
Br3 Al1 Br1 115.82(6) . .
Br3 Al1 Br2 113.04(7) . .
Br1 Al1 Br2 111.26(6) . .
Br3 Al1 Br4 107.72(6) . .
Br1 Al1 Br4 108.99(6) . .
Br2 Al1 Br4 98.44(5) . .
Br7 Al2 Br6 116.47(7) . .
Br7 Al2 Br5 115.56(6) . .
Br6 Al2 Br5 111.75(6) . .
Br7 Al2 Br4 105.52(5) . .
Br6 Al2 Br4 102.09(6) . .
Br5 Al2 Br4 103.30(6) . .
C1 N1 C2 109.8(4) . .
C1 N1 C4 125.6(5) . .
C2 N1 C4 124.6(5) . .
C1 N2 C3 110.6(5) . .
C1 N2 C7 126.8(5) . .
C3 N2 C7 122.6(5) . .
N2 C1 N1 106.1(4) . .
N2 C1 B1 120.3(6) . .
N1 C1 B1 133.4(5) . .
C3 C2 N1 106.2(4) . .
C3 C2 C11 130.7(5) . .
N1 C2 C11 123.1(5) . .
C2 C3 N2 107.3(4) . .
C2 C3 C6 128.7(5) . .
N2 C3 C6 124.0(5) . .
N1 C4 H4A 109.5 . .
N1 C4 H4B 109.5 . .
H4A C4 H4B 109.5 . .
N1 C4 H4C 109.5 . .
H4A C4 H4C 109.5 . .
H4B C4 H4C 109.5 . .
C3 C6 H6A 109.5 . .
C3 C6 H6B 109.5 . .
H6A C6 H6B 109.5 . .
C3 C6 H6C 109.5 . .
H6A C6 H6C 109.5 . .
H6B C6 H6C 109.5 . .
N2 C7 H7A 109.5 . .
N2 C7 H7B 109.5 . .
H7A C7 H7B 109.5 . .
N2 C7 H7C 109.5 . .
H7A C7 H7C 109.5 . .
H7B C7 H7C 109.5 . .
C2 C11 H11A 109.5 . .
C2 C11 H11B 109.5 . .
H11A C11 H11B 109.5 . .
C2 C11 H11C 109.5 . .
H11A C11 H11C 109.5 . .
H11B C11 H11C 109.5 . .
C1 B1 B1 122.3(8) . 2
C1 B1 H1A 108(3) . .
B1 B1 H1A 44(3) 2 .
C1 B1 H1B 121(3) . .
B1 B1 H1B 116(3) 2 .
H1A B1 H1B 110(4) . .

loop_
_geom_bond_atom_site_label_1
_geom_bond_atom_site_label_2
_geom_bond_distance
_geom_bond_site_symmetry_2
Br1 Al1 2.2662(16) .
Br2 Al1 2.2778(14) .
Br3 Al1 2.2635(16) .
Br4 Al1 2.4178(14) .
Br4 Al2 2.4479(14) .
Br5 Al2 2.2742(17) .
Br6 Al2 2.2656(14) .
Br7 Al2 2.2564(14) .
N1 C1 1.361(8) .
N1 C2 1.379(6) .
N1 C4 1.455(8) .
N2 C1 1.330(8) .
N2 C3 1.368(6) .
N2 C7 1.489(8) .
C1 B1 1.579(8) .
C2 C3 1.360(8) .
C2 C11 1.470(8) .
C3 C6 1.499(7) .
C4 H4A 0.9800 .
C4 H4B 0.9800 .
C4 H4C 0.9800 .
C6 H6A 0.9800 .
C6 H6B 0.9800 .
C6 H6C 0.9800 .
C7 H7A 0.9800 .
C7 H7B 0.9800 .
C7 H7C 0.9800 .
C11 H11A 0.9800 .
C11 H11B 0.9800 .
C11 H11C 0.9800 .
B1 B1 1.778(14) 2
B1 H1A 1.25(6) .
B1 H1B 1.20(7) .
